data_2222865
loop_
_publ_author_name
'Wang, Yang'
'Zhu, Xin-yi'
'Ma, Xiao-yan'
'Gao, Guo-wei'
'Men, Jian'

_publ_section_title
;
 Bis[4-(3-aminophenoxy)phenyl] ketone
;
_journal_coeditor_code RZ2344
_journal_issue 8
_journal_name_full 'Acta Crystallographica Section E'
_journal_page_first o1823
_journal_paper_doi 10.1107/S1600536809025951
_journal_volume 65
_journal_year 2009
_chemical_formula_iupac 'C25 H20 N2 O3'
_chemical_formula_moiety 'C25 H20 N2 O3'
_chemical_formula_sum 'C25 H20 N2 O3'
_chemical_formula_weight 396.43
_chemical_name_common
;
4,4'-Bis(3-aminophenoxy)benzophenone
;
_chemical_name_systematic
;
Bis[4-(3-aminophenoxy)phenyl] ketone
;
_space_group_IT_number 2
_symmetry_cell_setting triclinic
_symmetry_space_group_name_Hall '-P 1'
_symmetry_space_group_name_H-M 'P -1'
_atom_sites_solution_hydrogens mixed
_atom_sites_solution_primary direct
_atom_sites_solution_secondary difmap
_cell_angle_alpha 101.79(4)
_cell_angle_beta 95.10(4)
_cell_angle_gamma 107.86(3)
_cell_formula_units_Z 2
_cell_length_a 7.370(3)
_cell_length_b 11.856(3)
_cell_length_c 12.319(3)
_cell_measurement_reflns_used 23
_cell_measurement_temperature 292(2)
_cell_measurement_theta_max 5.58
_cell_measurement_theta_min 5.39
_cell_volume 989.6(6)
_computing_cell_refinement 'DIFRAC (Gabe & White, 1993)'
_computing_data_collection 'DIFRAC (Gabe & White, 1993)'
_computing_data_reduction 'NRCVAX (Gabe <i>et al.</i>,  1989)'
_computing_molecular_graphics 'ORTEP-3 for Windows (Farrugia, 1997)'
_computing_publication_material 'SHELXL97 (Sheldrick, 2008)'
_computing_structure_refinement 'SHELXL97 (Sheldrick, 2008)'
_computing_structure_solution 'SHELXS97 (Sheldrick, 2008)'
_diffrn_ambient_temperature 292(2)
_diffrn_measured_fraction_theta_full 0.996
_diffrn_measured_fraction_theta_max 0.996
_diffrn_measurement_device_type 'Enraf--Nonius CAD-4'
_diffrn_measurement_method \w/2\q
_diffrn_radiation_monochromator graphite
_diffrn_radiation_source 'fine-focus sealed tube'
_diffrn_radiation_type MoK\a
_diffrn_radiation_wavelength 0.71073
_diffrn_reflns_av_R_equivalents 0.0060
_diffrn_reflns_av_sigmaI/netI 0.0391
_diffrn_reflns_limit_h_max 8
_diffrn_reflns_limit_h_min -8
_diffrn_reflns_limit_k_max 14
_diffrn_reflns_limit_k_min -4
_diffrn_reflns_limit_l_max 14
_diffrn_reflns_limit_l_min -14
_diffrn_reflns_number 3693
_diffrn_reflns_theta_full 25.51
_diffrn_reflns_theta_max 25.51
_diffrn_reflns_theta_min 1.71
_diffrn_standards_decay_% 1.454
_diffrn_standards_interval_count 200
_diffrn_standards_number 3
_exptl_absorpt_coefficient_mu 0.088
_exptl_absorpt_correction_type none
_exptl_crystal_colour red
_exptl_crystal_density_diffrn 1.330
_exptl_crystal_density_method 'not measured'
_exptl_crystal_description block
_exptl_crystal_F_000 416
_exptl_crystal_size_max 0.48
_exptl_crystal_size_mid 0.42
_exptl_crystal_size_min 0.23
_refine_diff_density_max 0.225
_refine_diff_density_min -0.238
_refine_ls_extinction_coef 0.027(5)
_refine_ls_extinction_expression Fc^*^=kFc[1+0.001xFc^2^\l^3^/sin(2\q)]^-1/4^
_refine_ls_extinction_method 'SHELXL97 (Sheldrick, 2008)'
_refine_ls_goodness_of_fit_ref 1.046
_refine_ls_hydrogen_treatment mixed
_refine_ls_matrix_type full
_refine_ls_number_parameters 288
_refine_ls_number_reflns 3682
_refine_ls_number_restraints 0
_refine_ls_restrained_S_all 1.046
_refine_ls_R_factor_all 0.1019
_refine_ls_R_factor_gt 0.0528
_refine_ls_shift/su_max 0.000
_refine_ls_shift/su_mean 0.000
_refine_ls_structure_factor_coef Fsqd
_refine_ls_weighting_details 'calc w=1/[\s^2^(Fo^2^)+(0.0943P)^2^] where P=(Fo^2^+2Fc^2^)/3'
_refine_ls_weighting_scheme calc
_refine_ls_wR_factor_gt 0.1384
_refine_ls_wR_factor_ref 0.1653
_reflns_number_gt 2206
_reflns_number_total 3682
_reflns_threshold_expression I>2\s(I)
_cod_data_source_file rz2344.cif
_cod_data_source_block I
_cod_depositor_comments
;
The following automatic conversions were performed:
'_symmetry_cell_setting' value 'Triclinic' changed to 'triclinic'
according to '/home/saulius/struct/CIF-dictionaries/cif_core.dic'
dictionary named 'cif_core.dic' version 2.4.1 from 2010-06-29.

Automatic conversion script
Id: cif_fix_enum 1527 2010-12-29 10:47:43Z saulius 

The following automatic conversions were performed:

'_symmetry_cell_setting' value 'Triclinic' changed to 'triclinic'
according to /home/saulius/struct/CIF-dictionaries/cif_core.dic
dictionary named 'cif_core.dic' version 2.4.1 from 2010-06-29.

Automatic conversion script
Id: cif_fix_values 1715 2011-07-08 13:25:40Z adriana 
;
_cod_database_code 2222865
_cod_database_fobs_code 2222865

loop_
_symmetry_equiv_pos_as_xyz
'x, y, z'
'-x, -y, -z'

loop_
_atom_site_type_symbol
_atom_site_label
_atom_site_fract_x
_atom_site_fract_y
_atom_site_fract_z
_atom_site_U_iso_or_equiv
_atom_site_adp_type
_atom_site_calc_flag
_atom_site_refinement_flags
_atom_site_occupancy
_atom_site_disorder_assembly
_atom_site_disorder_group
O O1 0.4068(2) 0.59493(16) 0.42259(15) 0.0665(5) Uani d . 1 . .
O O2 1.2554(2) 0.95837(18) 0.55618(15) 0.0746(6) Uani d . 1 . .
O O3 0.0557(2) 0.57862(15) 0.86702(15) 0.0623(5) Uani d . 1 . .
N N1 1.7663(5) 1.3024(3) 0.7708(4) 0.0988(11) Uani d . 1 . .
H H1N1 1.729(5) 1.346(3) 0.725(3) 0.116(15) Uiso d . 1 . .
H H2N1 1.840(5) 1.333(3) 0.828(3) 0.109(15) Uiso d . 1 . .
N N2 -0.3694(6) 0.6550(4) 1.1145(3) 0.1179(13) Uani d . 1 . .
H H1N2 -0.378(6) 0.581(4) 1.131(3) 0.119(14) Uiso d . 1 . .
H H2N2 -0.399(8) 0.712(5) 1.153(5) 0.19(3) Uiso d . 1 . .
C C1 1.6441(3) 1.1849(2) 0.7619(2) 0.0591(7) Uani d . 1 . .
C C2 1.6600(4) 1.1216(3) 0.8431(2) 0.0655(7) Uani d . 1 . .
H H2 1.7550 1.1581 0.9064 0.079 Uiso calc R 1 . .
C C3 1.5354(4) 1.0050(3) 0.8303(2) 0.0631(7) Uani d . 1 . .
H H3 1.5464 0.9638 0.8859 0.076 Uiso calc R 1 . .
C C4 1.3949(3) 0.9477(2) 0.7371(2) 0.0544(6) Uani d . 1 . .
H H4 1.3115 0.8685 0.7286 0.065 Uiso calc R 1 . .
C C5 1.3819(3) 1.0112(2) 0.6574(2) 0.0509(6) Uani d . 1 . .
C C6 1.5030(3) 1.1280(2) 0.6682(2) 0.0558(7) Uani d . 1 . .
H H6 1.4901 1.1689 0.6126 0.067 Uiso calc R 1 . .
C C7 1.0692(3) 0.8848(2) 0.5542(2) 0.0518(6) Uani d . 1 . .
C C8 0.9903(3) 0.7910(2) 0.4600(2) 0.0549(6) Uani d . 1 . .
H H8 1.0622 0.7789 0.4031 0.066 Uiso calc R 1 . .
C C9 0.8035(3) 0.7150(2) 0.4507(2) 0.0517(6) Uani d . 1 . .
H H9 0.7494 0.6512 0.3869 0.062 Uiso calc R 1 . .
C C10 0.6938(3) 0.73176(19) 0.53531(19) 0.0450(6) Uani d . 1 . .
C C11 0.7750(3) 0.8300(2) 0.6275(2) 0.0511(6) Uani d . 1 . .
H H11 0.7023 0.8444 0.6834 0.061 Uiso calc R 1 . .
C C12 0.9628(3) 0.9070(2) 0.6377(2) 0.0543(6) Uani d . 1 . .
H H12 1.0165 0.9728 0.7000 0.065 Uiso calc R 1 . .
C C13 0.4904(3) 0.6501(2) 0.5182(2) 0.0505(6) Uani d . 1 . .
C C14 0.3844(3) 0.63592(19) 0.6137(2) 0.0451(6) Uani d . 1 . .
C C15 0.1849(3) 0.61103(19) 0.5934(2) 0.0475(6) Uani d . 1 . .
H H15 0.1256 0.6057 0.5218 0.057 Uiso calc R 1 . .
C C16 0.0742(3) 0.5943(2) 0.6765(2) 0.0521(6) Uani d . 1 . .
H H16 -0.0585 0.5779 0.6615 0.063 Uiso calc R 1 . .
C C17 0.1629(3) 0.6021(2) 0.7822(2) 0.0502(6) Uani d . 1 . .
C C18 0.3584(3) 0.6242(2) 0.8042(2) 0.0552(6) Uani d . 1 . .
H H18 0.4165 0.6282 0.8757 0.066 Uiso calc R 1 . .
C C19 0.4680(3) 0.6404(2) 0.7205(2) 0.0539(6) Uani d . 1 . .
H H19 0.6000 0.6546 0.7356 0.065 Uiso calc R 1 . .
C C20 -0.0391(3) 0.6582(2) 0.9107(2) 0.0470(6) Uani d . 1 . .
C C21 -0.1542(3) 0.6200(2) 0.9866(2) 0.0560(6) Uani d . 1 . .
H H21 -0.1692 0.5443 1.0020 0.067 Uiso calc R 1 . .
C C22 -0.2484(4) 0.6946(3) 1.0405(2) 0.0665(7) Uani d . 1 . .
C C23 -0.2239(4) 0.8067(3) 1.0155(3) 0.0705(8) Uani d . 1 . .
H H23 -0.2847 0.8584 1.0514 0.085 Uiso calc R 1 . .
C C24 -0.1107(4) 0.8412(2) 0.9382(2) 0.0635(7) Uani d . 1 . .
H H24 -0.0982 0.9157 0.9210 0.076 Uiso calc R 1 . .
C C25 -0.0142(3) 0.7687(2) 0.8849(2) 0.0550(6) Uani d . 1 . .
H H25 0.0647 0.7937 0.8334 0.066 Uiso calc R 1 . .

loop_
_atom_site_aniso_label
_atom_site_aniso_U_11
_atom_site_aniso_U_22
_atom_site_aniso_U_33
_atom_site_aniso_U_12
_atom_site_aniso_U_13
_atom_site_aniso_U_23
O1 0.0462(10) 0.0733(12) 0.0579(12) 0.0017(9) -0.0019(9) 0.0004(9)
O2 0.0424(10) 0.1008(14) 0.0539(12) -0.0116(9) 0.0015(8) 0.0184(10)
O3 0.0645(11) 0.0627(10) 0.0744(13) 0.0286(9) 0.0262(10) 0.0307(9)
N1 0.088(2) 0.0664(18) 0.105(3) -0.0097(16) -0.007(2) 0.0029(18)
N2 0.136(3) 0.121(3) 0.142(3) 0.069(3) 0.092(3) 0.059(3)
C1 0.0427(13) 0.0545(15) 0.0680(18) 0.0079(12) 0.0060(13) 0.0026(13)
C2 0.0490(15) 0.0799(19) 0.0562(17) 0.0168(14) -0.0056(13) 0.0050(14)
C3 0.0568(16) 0.0775(18) 0.0614(18) 0.0285(14) 0.0051(14) 0.0232(15)
C4 0.0461(13) 0.0527(14) 0.0602(16) 0.0117(11) 0.0058(12) 0.0129(12)
C5 0.0317(11) 0.0637(15) 0.0497(15) 0.0084(11) 0.0058(11) 0.0092(12)
C6 0.0421(13) 0.0581(15) 0.0662(17) 0.0109(12) 0.0091(12) 0.0217(13)
C7 0.0373(12) 0.0609(15) 0.0496(15) 0.0040(11) 0.0012(11) 0.0184(12)
C8 0.0405(13) 0.0699(16) 0.0527(16) 0.0158(12) 0.0086(11) 0.0151(13)
C9 0.0449(13) 0.0532(14) 0.0467(15) 0.0110(11) -0.0030(11) 0.0025(11)
C10 0.0368(12) 0.0481(13) 0.0460(14) 0.0111(10) -0.0010(10) 0.0101(11)
C11 0.0395(13) 0.0554(14) 0.0544(16) 0.0122(11) 0.0072(11) 0.0107(12)
C12 0.0446(14) 0.0606(15) 0.0450(14) 0.0052(11) -0.0002(11) 0.0075(11)
C13 0.0394(13) 0.0462(13) 0.0580(17) 0.0100(11) -0.0019(12) 0.0062(12)
C14 0.0324(11) 0.0424(12) 0.0548(15) 0.0075(9) -0.0002(10) 0.0100(11)
C15 0.0379(12) 0.0471(13) 0.0491(14) 0.0094(10) -0.0064(11) 0.0066(11)
C16 0.0331(12) 0.0540(14) 0.0647(17) 0.0119(10) 0.0018(12) 0.0109(12)
C17 0.0476(14) 0.0433(12) 0.0589(16) 0.0128(10) 0.0094(12) 0.0140(11)
C18 0.0460(14) 0.0611(15) 0.0527(16) 0.0105(11) -0.0043(12) 0.0176(12)
C19 0.0336(12) 0.0553(14) 0.0661(17) 0.0072(10) -0.0026(12) 0.0167(12)
C20 0.0384(12) 0.0478(13) 0.0482(14) 0.0095(10) -0.0022(11) 0.0089(11)
C21 0.0472(13) 0.0560(15) 0.0651(17) 0.0156(12) 0.0063(12) 0.0189(13)
C22 0.0605(17) 0.0778(19) 0.0654(19) 0.0269(15) 0.0164(14) 0.0179(15)
C23 0.0716(19) 0.0689(18) 0.072(2) 0.0342(15) 0.0058(16) 0.0045(15)
C24 0.0725(18) 0.0523(15) 0.0602(18) 0.0216(14) -0.0049(14) 0.0076(13)
C25 0.0520(14) 0.0529(14) 0.0546(16) 0.0118(12) 0.0022(12) 0.0128(12)

loop_
_atom_type_symbol
_atom_type_description
_atom_type_scat_dispersion_real
_atom_type_scat_dispersion_imag
_atom_type_scat_source
C C 0.0033 0.0016 'International Tables Vol C Tables 4.2.6.8 and 6.1.1.4'
H H 0.0000 0.0000 'International Tables Vol C Tables 4.2.6.8 and 6.1.1.4'
N N 0.0061 0.0033 'International Tables Vol C Tables 4.2.6.8 and 6.1.1.4'
O O 0.0106 0.0060 'International Tables Vol C Tables 4.2.6.8 and 6.1.1.4'

loop_
_geom_angle_atom_site_label_1
_geom_angle_atom_site_label_2
_geom_angle_atom_site_label_3
_geom_angle_site_symmetry_1
_geom_angle_site_symmetry_3
_geom_angle
_geom_angle_publ_flag
C7 O2 C5 . . 120.22(19) ?
C17 O3 C20 . . 119.63(18) ?
C1 N1 H1N1 . . 117(2) ?
C1 N1 H2N1 . . 115(3) ?
H1N1 N1 H2N1 . . 124(4) ?
C22 N2 H1N2 . . 118(2) ?
C22 N2 H2N2 . . 112(4) ?
H1N2 N2 H2N2 . . 127(5) ?
C6 C1 N1 . . 119.0(3) ?
C6 C1 C2 . . 118.8(2) ?
N1 C1 C2 . . 122.2(3) ?
C3 C2 C1 . . 120.1(3) ?
C3 C2 H2 . . 120.0 ?
C1 C2 H2 . . 120.0 ?
C2 C3 C4 . . 121.5(3) ?
C2 C3 H3 . . 119.2 ?
C4 C3 H3 . . 119.2 ?
C5 C4 C3 . . 117.7(2) ?
C5 C4 H4 . . 121.2 ?
C3 C4 H4 . . 121.2 ?
C4 C5 C6 . . 122.2(2) ?
C4 C5 O2 . . 122.2(2) ?
C6 C5 O2 . . 115.4(2) ?
C5 C6 C1 . . 119.8(2) ?
C5 C6 H6 . . 120.1 ?
C1 C6 H6 . . 120.1 ?
C8 C7 O2 . . 115.7(2) ?
C8 C7 C12 . . 121.3(2) ?
O2 C7 C12 . . 122.9(2) ?
C7 C8 C9 . . 119.2(2) ?
C7 C8 H8 . . 120.4 ?
C9 C8 H8 . . 120.4 ?
C8 C9 C10 . . 121.1(2) ?
C8 C9 H9 . . 119.4 ?
C10 C9 H9 . . 119.4 ?
C11 C10 C9 . . 118.4(2) ?
C11 C10 C13 . . 122.8(2) ?
C9 C10 C13 . . 118.6(2) ?
C12 C11 C10 . . 120.9(2) ?
C12 C11 H11 . . 119.5 ?
C10 C11 H11 . . 119.5 ?
C7 C12 C11 . . 119.0(2) ?
C7 C12 H12 . . 120.5 ?
C11 C12 H12 . . 120.5 ?
O1 C13 C14 . . 119.2(2) ?
O1 C13 C10 . . 119.3(2) ?
C14 C13 C10 . . 121.5(2) ?
C19 C14 C15 . . 117.8(2) ?
C19 C14 C13 . . 124.5(2) ?
C15 C14 C13 . . 117.6(2) ?
C16 C15 C14 . . 121.7(2) ?
C16 C15 H15 . . 119.2 ?
C14 C15 H15 . . 119.2 ?
C15 C16 C17 . . 118.9(2) ?
C15 C16 H16 . . 120.6 ?
C17 C16 H16 . . 120.6 ?
C18 C17 C16 . . 120.8(2) ?
C18 C17 O3 . . 118.1(2) ?
C16 C17 O3 . . 121.0(2) ?
C19 C18 C17 . . 119.9(2) ?
C19 C18 H18 . . 120.0 ?
C17 C18 H18 . . 120.0 ?
C18 C19 C14 . . 120.9(2) ?
C18 C19 H19 . . 119.6 ?
C14 C19 H19 . . 119.6 ?
C21 C20 C25 . . 122.1(2) ?
C21 C20 O3 . . 114.4(2) ?
C25 C20 O3 . . 123.5(2) ?
C20 C21 C22 . . 119.7(2) ?
C20 C21 H21 . . 120.1 ?
C22 C21 H21 . . 120.1 ?
N2 C22 C21 . . 120.0(3) ?
N2 C22 C23 . . 121.2(3) ?
C21 C22 C23 . . 118.8(3) ?
C24 C23 C22 . . 120.0(3) ?
C24 C23 H23 . . 120.0 ?
C22 C23 H23 . . 120.0 ?
C23 C24 C25 . . 121.9(2) ?
C23 C24 H24 . . 119.0 ?
C25 C24 H24 . . 119.0 ?
C20 C25 C24 . . 117.4(2) ?
C20 C25 H25 . . 121.3 ?
C24 C25 H25 . . 121.3 ?

loop_
_geom_bond_atom_site_label_1
_geom_bond_atom_site_label_2
_geom_bond_site_symmetry_2
_geom_bond_distance
_geom_bond_publ_flag
O1 C13 . 1.226(3) ?
O2 C7 . 1.377(3) ?
O2 C5 . 1.390(3) ?
O3 C17 . 1.387(3) ?
O3 C20 . 1.390(3) ?
N1 C1 . 1.384(4) ?
N1 H1N1 . 0.92(4) ?
N1 H2N1 . 0.79(4) ?
N2 C22 . 1.383(4) ?
N2 H1N2 . 0.93(4) ?
N2 H2N2 . 0.84(5) ?
C1 C6 . 1.381(4) ?
C1 C2 . 1.384(4) ?
C2 C3 . 1.373(4) ?
C2 H2 . 0.9300 ?
C3 C4 . 1.375(4) ?
C3 H3 . 0.9300 ?
C4 C5 . 1.368(3) ?
C4 H4 . 0.9300 ?
C5 C6 . 1.370(3) ?
C6 H6 . 0.9300 ?
C7 C8 . 1.371(3) ?
C7 C12 . 1.379(3) ?
C8 C9 . 1.374(3) ?
C8 H8 . 0.9300 ?
C9 C10 . 1.394(3) ?
C9 H9 . 0.9300 ?
C10 C11 . 1.384(3) ?
C10 C13 . 1.484(3) ?
C11 C12 . 1.383(3) ?
C11 H11 . 0.9300 ?
C12 H12 . 0.9300 ?
C13 C14 . 1.478(3) ?
C14 C19 . 1.386(3) ?
C14 C15 . 1.396(3) ?
C15 C16 . 1.373(3) ?
C15 H15 . 0.9300 ?
C16 C17 . 1.377(3) ?
C16 H16 . 0.9300 ?
C17 C18 . 1.374(3) ?
C18 C19 . 1.374(3) ?
C18 H18 . 0.9300 ?
C19 H19 . 0.9300 ?
C20 C21 . 1.370(3) ?
C20 C25 . 1.373(3) ?
C21 C22 . 1.387(4) ?
C21 H21 . 0.9300 ?
C22 C23 . 1.387(4) ?
C23 C24 . 1.364(4) ?
C23 H23 . 0.9300 ?
C24 C25 . 1.380(4) ?
C24 H24 . 0.9300 ?
C25 H25 . 0.9300 ?

loop_
_geom_hbond_atom_site_label_D
_geom_hbond_atom_site_label_H
_geom_hbond_atom_site_label_A
_geom_hbond_site_symmetry_A
_geom_hbond_distance_DH
_geom_hbond_distance_HA
_geom_hbond_distance_DA
_geom_hbond_angle_DHA
N1 H1N1 O1 2_776 0.92(4) 2.32(4) 3.223(5) 164(3)

loop_
_geom_torsion_atom_site_label_1
_geom_torsion_atom_site_label_2
_geom_torsion_atom_site_label_3
_geom_torsion_atom_site_label_4
_geom_torsion_site_symmetry_1
_geom_torsion_site_symmetry_2
_geom_torsion_site_symmetry_3
_geom_torsion_site_symmetry_4
_geom_torsion
_geom_torsion_publ_flag
C6 C1 C2 C3 . . . . -0.7(4) ?
N1 C1 C2 C3 . . . . -179.9(3) ?
C1 C2 C3 C4 . . . . 0.9(4) ?
C2 C3 C4 C5 . . . . -0.5(4) ?
C3 C4 C5 C6 . . . . -0.1(4) ?
C3 C4 C5 O2 . . . . 174.8(2) ?
C7 O2 C5 C4 . . . . 43.0(3) ?
C7 O2 C5 C6 . . . . -141.8(2) ?
C4 C5 C6 C1 . . . . 0.2(4) ?
O2 C5 C6 C1 . . . . -174.9(2) ?
N1 C1 C6 C5 . . . . 179.4(3) ?
C2 C1 C6 C5 . . . . 0.1(4) ?
C5 O2 C7 C8 . . . . -147.3(2) ?
C5 O2 C7 C12 . . . . 36.4(4) ?
O2 C7 C8 C9 . . . . -178.7(2) ?
C12 C7 C8 C9 . . . . -2.4(4) ?
C7 C8 C9 C10 . . . . 0.0(4) ?
C8 C9 C10 C11 . . . . 2.4(3) ?
C8 C9 C10 C13 . . . . 177.4(2) ?
C9 C10 C11 C12 . . . . -2.4(3) ?
C13 C10 C11 C12 . . . . -177.1(2) ?
C8 C7 C12 C11 . . . . 2.4(4) ?
O2 C7 C12 C11 . . . . 178.4(2) ?
C10 C11 C12 C7 . . . . 0.1(4) ?
C11 C10 C13 O1 . . . . 154.3(2) ?
C9 C10 C13 O1 . . . . -20.4(3) ?
C11 C10 C13 C14 . . . . -24.2(3) ?
C9 C10 C13 C14 . . . . 161.1(2) ?
O1 C13 C14 C19 . . . . 147.9(2) ?
C10 C13 C14 C19 . . . . -33.6(3) ?
O1 C13 C14 C15 . . . . -29.1(3) ?
C10 C13 C14 C15 . . . . 149.3(2) ?
C19 C14 C15 C16 . . . . 1.5(3) ?
C13 C14 C15 C16 . . . . 178.8(2) ?
C14 C15 C16 C17 . . . . -0.1(3) ?
C15 C16 C17 C18 . . . . -1.1(3) ?
C15 C16 C17 O3 . . . . -176.1(2) ?
C20 O3 C17 C18 . . . . 116.9(2) ?
C20 O3 C17 C16 . . . . -68.0(3) ?
C16 C17 C18 C19 . . . . 0.9(4) ?
O3 C17 C18 C19 . . . . 176.0(2) ?
C17 C18 C19 C14 . . . . 0.6(4) ?
C15 C14 C19 C18 . . . . -1.8(3) ?
C13 C14 C19 C18 . . . . -178.8(2) ?
C17 O3 C20 C21 . . . . 174.4(2) ?
C17 O3 C20 C25 . . . . -8.5(3) ?
C25 C20 C21 C22 . . . . -0.5(4) ?
O3 C20 C21 C22 . . . . 176.6(2) ?
C20 C21 C22 N2 . . . . 178.0(3) ?
C20 C21 C22 C23 . . . . 0.3(4) ?
N2 C22 C23 C24 . . . . -177.0(3) ?
C21 C22 C23 C24 . . . . 0.8(4) ?
C22 C23 C24 C25 . . . . -1.6(4) ?
C21 C20 C25 C24 . . . . -0.2(4) ?
O3 C20 C25 C24 . . . . -177.1(2) ?
C23 C24 C25 C20 . . . . 1.3(4) ?

loop_
_cod_related_entry_id
_cod_related_entry_database
_cod_related_entry_code
1 ChemSpider 10677707
